data_4074044
loop_
_publ_author_name
'Turculet, Laura'
'McDonald, Robert'

_publ_section_title
;
 Mono-, Di-, and Trinuclear Complexes Featuring the New Bis(phosphido)
 Ligand 4,5-Bis(tert-butylphosphido)-9,9-dimethylxanthene ([POP]2&#x2212;)
;
_journal_issue 27
_journal_name_full Organometallics
_journal_page_first 6821
_journal_paper_doi 10.1021/om700843n
_journal_volume 26
_journal_year 2007
_chemical_formula_moiety 'C43 H66 Cl2 N2 O P2 Rh2 Zr, C4 H10 O'
_chemical_formula_sum 'C47 H76 Cl2 N2 O2 P2 Rh2 Zr'
_chemical_formula_weight 1130.98
_chemical_name_systematic
; 
 ? 
;
_space_group_IT_number 14
_symmetry_cell_setting monoclinic
_symmetry_space_group_name_Hall '-P 2ybc'
_symmetry_space_group_name_H-M 'P 1 21/c 1'
_atom_sites_solution_hydrogens geom
_atom_sites_solution_primary direct
_atom_sites_solution_secondary difmap
_audit_creation_method SHELXL-97
_cell_angle_alpha 90.00
_cell_angle_beta 110.510(2)
_cell_angle_gamma 90.00
_cell_formula_units_Z 4
_cell_length_a 20.062(3)
_cell_length_b 12.504(2)
_cell_length_c 21.195(4)
_cell_measurement_reflns_used 5084
_cell_measurement_temperature 193(2)
_cell_measurement_theta_max 27.16
_cell_measurement_theta_min 2.17
_cell_volume 4979.8(14)
_computing_cell_refinement 'Bruker SAINT (Bruker, 1997)'
_computing_data_collection 'Bruker SMART (Bruker, 1997)'
_computing_data_reduction 'Bruker SAINT (Bruker, 1997)'
_computing_molecular_graphics 'Bruker SHELXTL (Bruker, 1997)'
_computing_publication_material 'Bruker SHELXTL (Bruker, 1997)'
_computing_structure_refinement 'SHELXL-97 (Sheldrick, 1997)'
_computing_structure_solution 'DIRDIF-96 (Beurskens et al., 1996)'
_diffrn_ambient_temperature 193(2)
_diffrn_detector_area_resol_mean 8.192
_diffrn_measured_fraction_theta_full 1.000
_diffrn_measured_fraction_theta_max 1.000
_diffrn_measurement_device_type 'Bruker PLATFORM diffractometer/SMART 1000 CCD area detector'
_diffrn_measurement_method '\w scans'
_diffrn_radiation_monochromator graphite
_diffrn_radiation_source 'fine-focus sealed tube'
_diffrn_radiation_type MoK\a
_diffrn_radiation_wavelength 0.71073
_diffrn_reflns_av_R_equivalents 0.0607
_diffrn_reflns_av_sigmaI/netI 0.0619
_diffrn_reflns_limit_h_max 25
_diffrn_reflns_limit_h_min -25
_diffrn_reflns_limit_k_max 15
_diffrn_reflns_limit_k_min -15
_diffrn_reflns_limit_l_max 27
_diffrn_reflns_limit_l_min -27
_diffrn_reflns_number 32389
_diffrn_reflns_theta_full 27.00
_diffrn_reflns_theta_max 27.00
_diffrn_reflns_theta_min 1.92
_diffrn_standards_decay_% 0
_diffrn_standards_interval_time 0
_diffrn_standards_number 0
_exptl_absorpt_coefficient_mu 1.070
_exptl_absorpt_correction_T_max 0.8560
_exptl_absorpt_correction_T_min 0.6562
_exptl_absorpt_correction_type multi-scan
_exptl_absorpt_process_details 'SADABS (Sheldrick, 1996)'
_exptl_crystal_colour orange
_exptl_crystal_density_diffrn 1.508
_exptl_crystal_density_method 'not measured'
_exptl_crystal_description prism
_exptl_crystal_F_000 2328
_exptl_crystal_size_max 0.43
_exptl_crystal_size_mid 0.35
_exptl_crystal_size_min 0.15
_refine_diff_density_max 0.752
_refine_diff_density_min -0.404
_refine_diff_density_rms 0.101
_refine_ls_extinction_method none
_refine_ls_goodness_of_fit_ref 1.034
_refine_ls_hydrogen_treatment constr
_refine_ls_matrix_type full
_refine_ls_number_parameters 513
_refine_ls_number_reflns 10860
_refine_ls_number_restraints 7
_refine_ls_restrained_S_all 1.034
_refine_ls_R_factor_all 0.0652
_refine_ls_R_factor_gt 0.0401
_refine_ls_shift/su_max 0.001
_refine_ls_shift/su_mean 0.000
_refine_ls_structure_factor_coef Fsqd
_refine_ls_weighting_details 'calc w=1/[\s^2^(Fo^2^)+(0.0362P)^2^+4.2489P] where P=(Fo^2^+2Fc^2^)/3'
_refine_ls_weighting_scheme calc
_refine_ls_wR_factor_gt 0.0888
_refine_ls_wR_factor_ref 0.1018
_reflns_number_gt 8020
_reflns_number_total 10860
_reflns_threshold_expression I>2\s(I)
_cod_data_source_file om700843n-file001.cif
_cod_data_source_block dal0724
_cod_depositor_comments
;
The following automatic conversions were performed:

'_symmetry_cell_setting' value 'Monoclinic' changed to 'monoclinic'
according to /home/saulius/struct/CIF-dictionaries/cif_core.dic
dictionary named 'cif_core.dic' version 2.4.1 from 2010-06-29.

Automatic conversion script
Id: cif_fix_values 1715 2011-07-08 13:25:40Z adriana 
;
_cod_original_cell_volume 4980.0(15)
_cod_original_sg_symbol_H-M 'P 21/c'
_cod_database_code 4074044

loop_
_symmetry_equiv_pos_as_xyz
'x, y, z'
'-x, y+1/2, -z+1/2'
'-x, -y, -z'
'x, -y-1/2, z-1/2'

loop_
_atom_site_label
_atom_site_type_symbol
_atom_site_fract_x
_atom_site_fract_y
_atom_site_fract_z
_atom_site_U_iso_or_equiv
_atom_site_adp_type
_atom_site_occupancy
_atom_site_symmetry_multiplicity
_atom_site_calc_flag
_atom_site_refinement_flags
_atom_site_disorder_assembly
_atom_site_disorder_group
Rh1 Rh 0.383572(16) 0.18265(3) 0.598514(14) 0.03775(10) Uani 1 1 d . . .
Rh2 Rh 0.099352(15) 0.09374(2) 0.321137(13) 0.02745(8) Uani 1 1 d . . .
Zr Zr 0.185703(18) 0.22741(3) 0.487518(16) 0.02710(9) Uani 1 1 d . . .
Cl1 Cl 0.31866(5) 0.27682(9) 0.49615(5) 0.0432(3) Uani 1 1 d . . .
Cl2 Cl 0.16420(5) 0.25805(8) 0.35702(4) 0.0364(2) Uani 1 1 d . . .
P1 P 0.27844(5) 0.21346(8) 0.61987(4) 0.0295(2) Uani 1 1 d . . .
P2 P 0.18519(5) 0.03171(8) 0.42394(4) 0.0271(2) Uani 1 1 d . . .
O1 O 0.23577(12) -0.0052(2) 0.57590(11) 0.0281(5) Uani 1 1 d . . .
N1 N 0.10408(16) 0.1715(3) 0.51282(15) 0.0333(7) Uani 1 1 d . . .
N2 N 0.15475(19) 0.3847(3) 0.48297(16) 0.0412(8) Uani 1 1 d . . .
C1 C 0.2320(2) -0.1930(3) 0.64895(19) 0.0383(9) Uani 1 1 d . . .
C2 C 0.3080(2) -0.2271(4) 0.6524(2) 0.0565(13) Uani 1 1 d . . .
H2A H 0.3394 -0.2325 0.6996 0.068 Uiso 1 1 calc R . .
H2B H 0.3270 -0.1735 0.6294 0.068 Uiso 1 1 calc R . .
H2C H 0.3055 -0.2966 0.6303 0.068 Uiso 1 1 calc R . .
C3 C 0.2029(3) -0.2773(4) 0.6845(2) 0.0636(15) Uani 1 1 d . . .
H3A H 0.2330 -0.2805 0.7322 0.076 Uiso 1 1 calc R . .
H3B H 0.2028 -0.3472 0.6636 0.076 Uiso 1 1 calc R . .
H3C H 0.1542 -0.2583 0.6805 0.076 Uiso 1 1 calc R . .
C4 C 0.0409(2) 0.1772(4) 0.4520(2) 0.0487(11) Uani 1 1 d . . .
H4A H 0.0229 0.1049 0.4382 0.058 Uiso 1 1 calc R . .
H4B H 0.0533 0.2111 0.4158 0.058 Uiso 1 1 calc R . .
H4C H 0.0042 0.2196 0.4611 0.058 Uiso 1 1 calc R . .
C5 C 0.0862(2) 0.1273(4) 0.5682(2) 0.0545(13) Uani 1 1 d . . .
H5A H 0.0481 0.1699 0.5747 0.065 Uiso 1 1 calc R . .
H5B H 0.1282 0.1290 0.6095 0.065 Uiso 1 1 calc R . .
H5C H 0.0701 0.0532 0.5579 0.065 Uiso 1 1 calc R . .
C6 C 0.0964(3) 0.4263(4) 0.5015(2) 0.0498(12) Uani 1 1 d . . .
H6A H 0.1131 0.4876 0.5318 0.060 Uiso 1 1 calc R . .
H6B H 0.0793 0.3703 0.5244 0.060 Uiso 1 1 calc R . .
H6C H 0.0576 0.4490 0.4608 0.060 Uiso 1 1 calc R . .
C7 C 0.1819(3) 0.4697(4) 0.4508(2) 0.0521(12) Uani 1 1 d . . .
H7A H 0.1437 0.4942 0.4101 0.062 Uiso 1 1 calc R . .
H7B H 0.2214 0.4419 0.4386 0.062 Uiso 1 1 calc R . .
H7C H 0.1986 0.5296 0.4821 0.062 Uiso 1 1 calc R . .
C11 C 0.25995(18) 0.1081(3) 0.67146(17) 0.0297(8) Uani 1 1 d . . .
C12 C 0.24381(18) 0.0054(3) 0.64388(16) 0.0292(8) Uani 1 1 d . . .
C13 C 0.2375(2) -0.0843(3) 0.68079(18) 0.0337(9) Uani 1 1 d . . .
C14 C 0.2427(2) -0.0670(4) 0.74781(19) 0.0406(10) Uani 1 1 d . . .
H14 H 0.2382 -0.1257 0.7745 0.049 Uiso 1 1 calc R . .
C15 C 0.2542(2) 0.0334(4) 0.77510(19) 0.0439(11) Uani 1 1 d . . .
H15 H 0.2555 0.0440 0.8199 0.053 Uiso 1 1 calc R . .
C16 C 0.2640(2) 0.1198(4) 0.73860(18) 0.0380(10) Uani 1 1 d . . .
H16 H 0.2736 0.1883 0.7593 0.046 Uiso 1 1 calc R . .
C17 C 0.2890(2) 0.3454(3) 0.66751(18) 0.0399(10) Uani 1 1 d . . .
C18 C 0.3536(2) 0.3487(4) 0.7341(2) 0.0471(11) Uani 1 1 d . . .
H18A H 0.3492 0.2913 0.7639 0.056 Uiso 1 1 calc R . .
H18B H 0.3549 0.4180 0.7562 0.056 Uiso 1 1 calc R . .
H18C H 0.3976 0.3390 0.7245 0.056 Uiso 1 1 calc R . .
C19 C 0.2200(2) 0.3711(4) 0.6796(2) 0.0493(12) Uani 1 1 d . . .
H19A H 0.2086 0.3127 0.7049 0.059 Uiso 1 1 calc R . .
H19B H 0.1812 0.3796 0.6362 0.059 Uiso 1 1 calc R . .
H19C H 0.2259 0.4377 0.7054 0.059 Uiso 1 1 calc R . .
C20 C 0.3029(3) 0.4320(4) 0.6233(2) 0.0562(13) Uani 1 1 d . . .
H20A H 0.2641 0.4326 0.5795 0.067 Uiso 1 1 calc R . .
H20B H 0.3480 0.4175 0.6167 0.067 Uiso 1 1 calc R . .
H20C H 0.3054 0.5017 0.6452 0.067 Uiso 1 1 calc R . .
C21 C 0.16577(19) -0.0824(3) 0.46978(17) 0.0297(8) Uani 1 1 d . . .
C22 C 0.19524(19) -0.0906(3) 0.54070(17) 0.0294(8) Uani 1 1 d . . .
C23 C 0.1867(2) -0.1819(3) 0.57466(18) 0.0329(9) Uani 1 1 d . . .
C24 C 0.1435(2) -0.2629(3) 0.5382(2) 0.0426(10) Uani 1 1 d . . .
H24 H 0.1360 -0.3247 0.5610 0.051 Uiso 1 1 calc R . .
C25 C 0.1112(2) -0.2558(3) 0.4693(2) 0.0449(11) Uani 1 1 d . . .
H25 H 0.0801 -0.3107 0.4450 0.054 Uiso 1 1 calc R . .
C26 C 0.1243(2) -0.1680(3) 0.43584(19) 0.0373(9) Uani 1 1 d . . .
H26 H 0.1044 -0.1661 0.3881 0.045 Uiso 1 1 calc R . .
C27 C 0.2660(2) -0.0214(4) 0.40657(18) 0.0383(10) Uani 1 1 d . . .
C28 C 0.2484(3) -0.1203(4) 0.3620(2) 0.0610(14) Uani 1 1 d . . .
H28A H 0.2115 -0.1028 0.3187 0.073 Uiso 1 1 calc R . .
H28B H 0.2310 -0.1770 0.3842 0.073 Uiso 1 1 calc R . .
H28C H 0.2912 -0.1450 0.3542 0.073 Uiso 1 1 calc R . .
C29 C 0.3246(2) -0.0477(4) 0.47364(19) 0.0442(11) Uani 1 1 d . . .
H29A H 0.3372 0.0170 0.5014 0.053 Uiso 1 1 calc R . .
H29B H 0.3666 -0.0745 0.4652 0.053 Uiso 1 1 calc R . .
H29C H 0.3074 -0.1026 0.4973 0.053 Uiso 1 1 calc R . .
C30 C 0.2932(3) 0.0666(5) 0.3711(2) 0.0580(14) Uani 1 1 d . . .
H30A H 0.3044 0.1309 0.3994 0.070 Uiso 1 1 calc R . .
H30B H 0.2563 0.0835 0.3277 0.070 Uiso 1 1 calc R . .
H30C H 0.3360 0.0416 0.3635 0.070 Uiso 1 1 calc R . .
C31 C 0.4197(2) 0.0462(4) 0.65915(19) 0.0456(11) Uani 1 1 d . . .
H31 H 0.3815 0.0079 0.6703 0.055 Uiso 1 1 calc R . .
C32 C 0.4453(2) 0.1376(4) 0.6982(2) 0.0468(11) Uani 1 1 d . . .
H32 H 0.4216 0.1523 0.7317 0.056 Uiso 1 1 calc R . .
C33 C 0.5211(3) 0.1776(5) 0.7197(2) 0.0683(16) Uani 1 1 d . . .
H33A H 0.5533 0.1153 0.7260 0.082 Uiso 1 1 calc R . .
H33B H 0.5330 0.2140 0.7637 0.082 Uiso 1 1 calc R . .
C34 C 0.5348(3) 0.2541(6) 0.6699(3) 0.088(2) Uani 1 1 d . . .
H34A H 0.5850 0.2471 0.6732 0.106 Uiso 1 1 calc R . .
H34B H 0.5276 0.3283 0.6826 0.106 Uiso 1 1 calc R . .
C35 C 0.4870(2) 0.2350(6) 0.5973(2) 0.0675(17) Uani 1 1 d . . .
H35 H 0.4846 0.2966 0.5664 0.081 Uiso 1 1 calc R . .
C36 C 0.4741(2) 0.1369(5) 0.5656(2) 0.0642(16) Uani 1 1 d . . .
H36 H 0.4630 0.1399 0.5158 0.077 Uiso 1 1 calc R . .
C37 C 0.5081(3) 0.0346(6) 0.5980(3) 0.080(2) Uani 1 1 d . . .
H37A H 0.5556 0.0507 0.6317 0.096 Uiso 1 1 calc R . .
H37B H 0.5151 -0.0123 0.5632 0.096 Uiso 1 1 calc R . .
C38 C 0.4638(3) -0.0255(5) 0.6329(2) 0.0609(14) Uani 1 1 d . . .
H38A H 0.4320 -0.0765 0.6004 0.073 Uiso 1 1 calc R . .
H38B H 0.4964 -0.0674 0.6708 0.073 Uiso 1 1 calc R . .
C41 C 0.0605(2) -0.0517(3) 0.27278(18) 0.0413(10) Uani 1 1 d . . .
H41 H 0.0905 -0.1152 0.2935 0.050 Uiso 1 1 calc R . .
C42 C 0.0167(2) -0.0165(3) 0.3075(2) 0.0394(10) Uani 1 1 d . . .
H42 H 0.0214 -0.0595 0.3486 0.047 Uiso 1 1 calc R . .
C43 C -0.0563(2) 0.0311(4) 0.2736(3) 0.0700(16) Uani 1 1 d . . .
H43A H -0.0839 -0.0181 0.2372 0.084 Uiso 1 1 calc R . .
H43B H -0.0806 0.0335 0.3070 0.084 Uiso 1 1 calc R . .
C44 C -0.0599(3) 0.1354(5) 0.2453(3) 0.0777(18) Uani 1 1 d . . .
H44A H -0.0852 0.1828 0.2668 0.093 Uiso 1 1 calc R . .
H44B H -0.0891 0.1311 0.1968 0.093 Uiso 1 1 calc R . .
C45 C 0.0102(2) 0.1873(4) 0.2517(2) 0.0459(11) Uani 1 1 d . . .
H45 H 0.0125 0.2658 0.2614 0.055 Uiso 1 1 calc R . .
C46 C 0.0531(2) 0.1538(3) 0.21752(18) 0.0379(10) Uani 1 1 d . . .
H46 H 0.0812 0.2122 0.2063 0.046 Uiso 1 1 calc R . .
C47 C 0.0365(3) 0.0610(4) 0.1695(2) 0.0658(16) Uani 1 1 d . . .
H47A H -0.0122 0.0713 0.1367 0.079 Uiso 1 1 calc R . .
H47B H 0.0695 0.0642 0.1440 0.079 Uiso 1 1 calc R . .
C48 C 0.0405(4) -0.0439(4) 0.1969(2) 0.088(2) Uani 1 1 d . . .
H48A H 0.0758 -0.0853 0.1839 0.105 Uiso 1 1 calc R . .
H48B H -0.0063 -0.0788 0.1756 0.105 Uiso 1 1 calc R . .
O1SA O 0.5515(5) 0.3786(9) 0.4726(5) 0.151(2) Uiso 0.70 1 d PD A 1
C1SA C 0.6291(8) 0.3814(15) 0.4925(7) 0.151(2) Uiso 0.70 1 d PD A 1
H1SA H 0.6463 0.3196 0.4734 0.181 Uiso 0.70 1 calc PR A 1
H1SB H 0.6447 0.4481 0.4767 0.181 Uiso 0.70 1 calc PR A 1
C2SA C 0.6553(7) 0.3768(15) 0.5633(6) 0.151(2) Uiso 0.70 1 d PD A 1
H2SA H 0.7074 0.3761 0.5798 0.181 Uiso 0.70 1 calc PR A 1
H2SB H 0.6379 0.3116 0.5781 0.181 Uiso 0.70 1 calc PR A 1
H2SC H 0.6387 0.4395 0.5814 0.181 Uiso 0.70 1 calc PR A 1
C3SA C 0.5142(7) 0.4049(12) 0.4074(8) 0.151(2) Uiso 0.70 1 d PD A 1
H3SA H 0.5383 0.3763 0.3775 0.181 Uiso 0.70 1 calc PR A 1
H3SB H 0.5108 0.4836 0.4022 0.181 Uiso 0.70 1 calc PR A 1
C4SA C 0.4409(7) 0.3569(12) 0.3893(7) 0.151(2) Uiso 0.70 1 d PD A 1
H4SA H 0.4120 0.3773 0.3432 0.181 Uiso 0.70 1 calc PR A 1
H4SB H 0.4183 0.3835 0.4205 0.181 Uiso 0.70 1 calc PR A 1
H4SC H 0.4447 0.2788 0.3926 0.181 Uiso 0.70 1 calc PR A 1
O1SB O 0.5654(11) 0.3296(17) 0.4391(11) 0.151(2) Uiso 0.30 1 d PD B 2
C1SB C 0.5948(17) 0.413(2) 0.4899(16) 0.151(2) Uiso 0.30 1 d PD B 2
H1SC H 0.6057 0.4781 0.4690 0.181 Uiso 0.30 1 calc PR B 2
H1SD H 0.5606 0.4313 0.5124 0.181 Uiso 0.30 1 calc PR B 2
C2SB C 0.6573(15) 0.369(3) 0.5363(13) 0.151(2) Uiso 0.30 1 d PD B 2
H2SD H 0.6792 0.4204 0.5724 0.181 Uiso 0.30 1 calc PR B 2
H2SE H 0.6907 0.3519 0.5133 0.181 Uiso 0.30 1 calc PR B 2
H2SF H 0.6456 0.3032 0.5556 0.181 Uiso 0.30 1 calc PR B 2
C3SB C 0.4931(13) 0.3246(19) 0.4118(16) 0.151(2) Uiso 0.30 1 d PD B 2
H3SC H 0.4732 0.3011 0.4462 0.181 Uiso 0.30 1 calc PR B 2
H3SD H 0.4784 0.2728 0.3741 0.181 Uiso 0.30 1 calc PR B 2
C4SB C 0.4663(15) 0.435(2) 0.3867(17) 0.151(2) Uiso 0.30 1 d PD B 2
H4SD H 0.4142 0.4340 0.3674 0.181 Uiso 0.30 1 calc PR B 2
H4SE H 0.4856 0.4568 0.3521 0.181 Uiso 0.30 1 calc PR B 2
H4SF H 0.4817 0.4857 0.4243 0.181 Uiso 0.30 1 calc PR B 2

loop_
_atom_site_aniso_label
_atom_site_aniso_U_11
_atom_site_aniso_U_22
_atom_site_aniso_U_33
_atom_site_aniso_U_23
_atom_site_aniso_U_13
_atom_site_aniso_U_12
Rh1 0.02496(16) 0.0611(2) 0.02545(15) -0.00171(14) 0.00668(12) -0.00522(15)
Rh2 0.02805(15) 0.02930(16) 0.02068(13) -0.00013(11) 0.00312(11) 0.00260(12)
Zr 0.02733(19) 0.0296(2) 0.02196(16) -0.00185(14) 0.00562(14) -0.00220(15)
Cl1 0.0344(5) 0.0623(7) 0.0310(5) 0.0040(5) 0.0088(4) -0.0120(5)
Cl2 0.0454(6) 0.0358(5) 0.0235(4) 0.0022(4) 0.0065(4) -0.0081(4)
P1 0.0272(5) 0.0376(6) 0.0210(4) -0.0039(4) 0.0052(4) -0.0035(4)
P2 0.0281(5) 0.0313(5) 0.0190(4) -0.0014(4) 0.0048(4) 0.0037(4)
O1 0.0314(13) 0.0334(15) 0.0182(11) -0.0007(10) 0.0073(10) -0.0011(11)
N1 0.0297(17) 0.0356(19) 0.0347(17) -0.0023(14) 0.0112(14) -0.0005(14)
N2 0.046(2) 0.035(2) 0.0358(18) -0.0020(15) 0.0063(15) -0.0023(16)
C1 0.047(2) 0.039(2) 0.0304(19) 0.0095(17) 0.0148(18) 0.0061(19)
C2 0.053(3) 0.062(3) 0.045(3) 0.005(2) 0.005(2) 0.027(2)
C3 0.104(4) 0.042(3) 0.048(3) 0.012(2) 0.031(3) -0.003(3)
C4 0.036(2) 0.071(3) 0.040(2) -0.007(2) 0.0135(19) -0.006(2)
C5 0.036(2) 0.079(4) 0.052(3) 0.019(3) 0.020(2) 0.006(2)
C6 0.062(3) 0.038(3) 0.044(2) -0.001(2) 0.012(2) 0.017(2)
C7 0.066(3) 0.038(3) 0.041(2) 0.004(2) 0.005(2) 0.000(2)
C11 0.0236(18) 0.043(2) 0.0216(16) -0.0008(16) 0.0067(14) 0.0016(16)
C12 0.0224(18) 0.042(2) 0.0217(16) 0.0022(16) 0.0059(14) 0.0033(16)
C13 0.031(2) 0.044(2) 0.0254(18) 0.0073(17) 0.0089(15) 0.0076(17)
C14 0.040(2) 0.056(3) 0.0277(19) 0.0114(19) 0.0140(17) 0.003(2)
C15 0.047(2) 0.063(3) 0.0223(18) -0.0015(19) 0.0133(17) -0.003(2)
C16 0.038(2) 0.050(3) 0.0248(18) -0.0024(18) 0.0097(16) 0.0003(19)
C17 0.045(2) 0.043(3) 0.0275(19) -0.0106(17) 0.0072(17) -0.0081(19)
C18 0.047(3) 0.053(3) 0.036(2) -0.019(2) 0.0077(19) -0.011(2)
C19 0.050(3) 0.053(3) 0.037(2) -0.013(2) 0.005(2) 0.008(2)
C20 0.076(3) 0.042(3) 0.043(2) -0.012(2) 0.011(2) -0.014(2)
C21 0.032(2) 0.030(2) 0.0240(17) 0.0032(15) 0.0064(15) 0.0070(16)
C22 0.031(2) 0.030(2) 0.0273(17) 0.0006(15) 0.0106(15) 0.0041(16)
C23 0.037(2) 0.030(2) 0.0316(19) 0.0038(16) 0.0112(16) 0.0064(17)
C24 0.049(3) 0.029(2) 0.048(2) 0.0074(19) 0.015(2) 0.0017(19)
C25 0.047(3) 0.028(2) 0.046(2) -0.0016(18) 0.000(2) -0.0005(19)
C26 0.042(2) 0.028(2) 0.032(2) -0.0002(16) 0.0008(17) 0.0056(18)
C27 0.035(2) 0.053(3) 0.0276(18) -0.0022(18) 0.0118(16) 0.0145(19)
C28 0.051(3) 0.084(4) 0.043(2) -0.019(3) 0.011(2) 0.023(3)
C29 0.032(2) 0.066(3) 0.031(2) 0.001(2) 0.0076(17) 0.014(2)
C30 0.050(3) 0.092(4) 0.041(2) 0.016(2) 0.028(2) 0.022(3)
C31 0.033(2) 0.069(3) 0.031(2) 0.004(2) 0.0063(17) 0.008(2)
C32 0.032(2) 0.075(3) 0.029(2) 0.001(2) 0.0044(17) -0.001(2)
C33 0.040(3) 0.114(5) 0.042(3) -0.002(3) 0.002(2) -0.013(3)
C34 0.044(3) 0.152(7) 0.058(3) -0.003(4) 0.004(3) -0.038(4)
C35 0.031(2) 0.124(5) 0.047(3) 0.010(3) 0.013(2) -0.020(3)
C36 0.032(2) 0.127(5) 0.039(2) 0.005(3) 0.018(2) 0.006(3)
C37 0.041(3) 0.144(6) 0.055(3) -0.005(4) 0.017(2) 0.027(3)
C38 0.045(3) 0.087(4) 0.044(3) 0.001(3) 0.008(2) 0.022(3)
C41 0.055(3) 0.029(2) 0.0256(19) -0.0027(17) -0.0038(18) 0.0029(19)
C42 0.037(2) 0.031(2) 0.039(2) 0.0035(18) -0.0016(18) -0.0049(18)
C43 0.037(3) 0.058(4) 0.096(4) 0.024(3) -0.001(3) -0.005(2)
C44 0.038(3) 0.070(4) 0.127(5) 0.038(4) 0.032(3) 0.015(3)
C45 0.039(2) 0.043(3) 0.049(2) 0.018(2) 0.007(2) 0.011(2)
C46 0.044(2) 0.035(2) 0.0247(18) 0.0093(16) -0.0009(17) -0.0019(18)
C47 0.096(4) 0.065(4) 0.028(2) -0.006(2) 0.011(2) -0.029(3)
C48 0.170(7) 0.048(3) 0.024(2) -0.003(2) 0.008(3) 0.027(4)

loop_
_atom_type_symbol
_atom_type_description
_atom_type_scat_dispersion_real
_atom_type_scat_dispersion_imag
_atom_type_scat_source
C C 0.0033 0.0016 'International Tables Vol C Tables 4.2.6.8 and 6.1.1.4'
H H 0.0000 0.0000 'International Tables Vol C Tables 4.2.6.8 and 6.1.1.4'
N N 0.0061 0.0033 'International Tables Vol C Tables 4.2.6.8 and 6.1.1.4'
O O 0.0106 0.0060 'International Tables Vol C Tables 4.2.6.8 and 6.1.1.4'
P P 0.1023 0.0942 'International Tables Vol C Tables 4.2.6.8 and 6.1.1.4'
Cl Cl 0.1484 0.1585 'International Tables Vol C Tables 4.2.6.8 and 6.1.1.4'
Zr Zr -2.9673 0.5597 'International Tables Vol C Tables 4.2.6.8 and 6.1.1.4'
Rh Rh -1.1178 0.9187 'International Tables Vol C Tables 4.2.6.8 and 6.1.1.4'

loop_
_geom_angle_atom_site_label_1
_geom_angle_atom_site_label_2
_geom_angle_atom_site_label_3
_geom_angle
C31 Rh1 C32 38.70(17)
C31 Rh1 C35 97.2(2)
C32 Rh1 C35 82.30(18)
C31 Rh1 C36 80.76(19)
C32 Rh1 C36 89.34(17)
C35 Rh1 C36 36.3(2)
C31 Rh1 P1 98.98(12)
C32 Rh1 P1 95.86(12)
C35 Rh1 P1 151.37(19)
C36 Rh1 P1 171.32(15)
C31 Rh1 Cl1 155.09(12)
C32 Rh1 Cl1 166.15(14)
C35 Rh1 Cl1 93.37(14)
C36 Rh1 Cl1 94.94(13)
P1 Rh1 Cl1 81.62(4)
C42 Rh2 C41 38.98(17)
C42 Rh2 C46 92.90(15)
C41 Rh2 C46 81.57(15)
C42 Rh2 C45 80.81(16)
C41 Rh2 C45 93.35(17)
C46 Rh2 C45 36.28(16)
C42 Rh2 P2 101.24(11)
C41 Rh2 P2 100.95(11)
C46 Rh2 P2 160.40(12)
C45 Rh2 P2 159.55(13)
C42 Rh2 Cl2 156.66(13)
C41 Rh2 Cl2 163.84(13)
C46 Rh2 Cl2 90.93(11)
C45 Rh2 Cl2 88.86(13)
P2 Rh2 Cl2 81.47(3)
N1 Zr N2 94.83(14)
N1 Zr Cl2 118.21(9)
N2 Zr Cl2 82.98(10)
N1 Zr Cl1 160.42(9)
N2 Zr Cl1 93.42(11)
Cl2 Zr Cl1 80.42(3)
N1 Zr P1 91.64(9)
N2 Zr P1 101.08(9)
Cl2 Zr P1 149.62(3)
Cl1 Zr P1 69.32(3)
N1 Zr P2 87.62(9)
N2 Zr P2 150.05(9)
Cl2 Zr P2 69.77(3)
Cl1 Zr P2 94.03(3)
P1 Zr P2 108.70(3)
Rh1 Cl1 Zr 99.19(4)
Rh2 Cl2 Zr 94.47(3)
C11 P1 C17 108.33(17)
C11 P1 Rh1 112.47(12)
C17 P1 Rh1 107.71(14)
C11 P1 Zr 116.38(12)
C17 P1 Zr 113.06(13)
Rh1 P1 Zr 98.36(3)
C21 P2 C27 100.59(18)
C21 P2 Rh2 121.01(12)
C27 P2 Rh2 109.15(12)
C21 P2 Zr 112.95(12)
C27 P2 Zr 122.66(14)
Rh2 P2 Zr 92.02(3)
C22 O1 C12 117.4(3)
C5 N1 C4 110.4(3)
C5 N1 Zr 143.2(3)
C4 N1 Zr 106.4(3)
C6 N2 C7 109.4(4)
C6 N2 Zr 126.0(3)
C7 N2 Zr 124.0(3)
C13 C1 C23 107.7(3)
C13 C1 C3 112.5(3)
C23 C1 C3 112.3(4)
C13 C1 C2 108.0(4)
C23 C1 C2 107.0(3)
C3 C1 C2 109.0(4)
C12 C11 C16 116.2(4)
C12 C11 P1 118.4(3)
C16 C11 P1 125.3(3)
C13 C12 O1 120.0(3)
C13 C12 C11 123.7(3)
O1 C12 C11 116.3(3)
C12 C13 C14 117.0(4)
C12 C13 C1 118.7(3)
C14 C13 C1 124.1(4)
C15 C14 C13 120.7(4)
C14 C15 C16 121.1(4)
C15 C16 C11 121.1(4)
C20 C17 C19 109.0(4)
C20 C17 C18 105.6(4)
C19 C17 C18 111.1(3)
C20 C17 P1 107.5(3)
C19 C17 P1 109.4(3)
C18 C17 P1 114.2(3)
C26 C21 C22 116.4(3)
C26 C21 P2 121.4(3)
C22 C21 P2 122.0(3)
O1 C22 C23 120.5(3)
O1 C22 C21 117.6(3)
C23 C22 C21 121.9(3)
C24 C23 C22 118.7(3)
C24 C23 C1 122.8(4)
C22 C23 C1 118.1(3)
C25 C24 C23 121.0(4)
C24 C25 C26 119.5(4)
C25 C26 C21 122.2(4)
C28 C27 C29 109.8(4)
C28 C27 C30 108.9(4)
C29 C27 C30 108.7(4)
C28 C27 P2 112.0(3)
C29 C27 P2 108.9(3)
C30 C27 P2 108.5(3)
C32 C31 C38 124.5(4)
C32 C31 Rh1 71.1(3)
C38 C31 Rh1 112.3(3)
C31 C32 C33 124.7(4)
C31 C32 Rh1 70.2(2)
C33 C32 Rh1 112.8(3)
C32 C33 C34 114.0(4)
C33 C34 C35 113.7(5)
C36 C35 C34 125.2(6)
C36 C35 Rh1 73.9(3)
C34 C35 Rh1 107.4(3)
C35 C36 C37 124.0(5)
C35 C36 Rh1 69.8(3)
C37 C36 Rh1 111.4(3)
C36 C37 C38 113.0(4)
C31 C38 C37 113.8(5)
C42 C41 C48 123.7(4)
C42 C41 Rh2 70.4(2)
C48 C41 Rh2 112.1(3)
C41 C42 C43 123.8(4)
C41 C42 Rh2 70.6(2)
C43 C42 Rh2 113.2(3)
C44 C43 C42 117.3(4)
C43 C44 C45 116.5(4)
C46 C45 C44 123.9(5)
C46 C45 Rh2 71.3(2)
C44 C45 Rh2 110.1(3)
C45 C46 C47 124.3(4)
C45 C46 Rh2 72.5(2)
C47 C46 Rh2 109.2(3)
C48 C47 C46 117.9(4)
C47 C48 C41 116.6(4)
C3SA O1SA C1SA 115.9(10)
C2SA C1SA O1SA 105.5(11)
O1SA C3SA C4SA 107.6(10)
C3SB O1SB C1SB 116.1(11)
C2SB C1SB O1SB 105.5(12)
O1SB C3SB C4SB 107.7(10)

loop_
_geom_bond_atom_site_label_1
_geom_bond_atom_site_label_2
_geom_bond_distance
Rh1 C31 2.106(5)
Rh1 C32 2.117(4)
Rh1 C35 2.185(5)
Rh1 C36 2.237(5)
Rh1 P1 2.3389(11)
Rh1 Cl1 2.4104(11)
Rh2 C42 2.097(4)
Rh2 C41 2.099(4)
Rh2 C46 2.195(3)
Rh2 C45 2.211(4)
Rh2 P2 2.3845(9)
Rh2 Cl2 2.4080(10)
Zr N1 2.018(3)
Zr N2 2.055(4)
Zr Cl2 2.6735(10)
Zr Cl1 2.6811(11)
Zr P1 2.7756(10)
Zr P2 2.7918(11)
P1 C11 1.831(4)
P1 C17 1.907(4)
P2 C21 1.843(4)
P2 C27 1.904(4)
O1 C22 1.391(4)
O1 C12 1.399(4)
N1 C5 1.453(5)
N1 C4 1.458(5)
N2 C6 1.455(6)
N2 C7 1.466(6)
C1 C13 1.504(6)
C1 C23 1.524(5)
C1 C3 1.525(6)
C1 C2 1.560(6)
C11 C12 1.401(5)
C11 C16 1.404(5)
C12 C13 1.398(5)
C13 C14 1.404(5)
C14 C15 1.369(6)
C15 C16 1.382(6)
C17 C20 1.519(6)
C17 C19 1.529(6)
C17 C18 1.546(5)
C21 C26 1.391(5)
C21 C22 1.413(5)
C22 C23 1.392(5)
C23 C24 1.379(6)
C24 C25 1.378(6)
C25 C26 1.382(6)
C27 C28 1.522(6)
C27 C29 1.530(5)
C27 C30 1.536(6)
C31 C32 1.399(6)
C31 C38 1.498(6)
C32 C33 1.511(6)
C33 C34 1.519(8)
C34 C35 1.521(7)
C35 C36 1.379(8)
C36 C37 1.497(8)
C37 C38 1.536(8)
C41 C42 1.400(6)
C41 C48 1.518(6)
C42 C43 1.511(6)
C43 C44 1.426(7)
C44 C45 1.512(7)
C45 C46 1.372(6)
C46 C47 1.501(6)
C47 C48 1.426(7)
O1SA C3SA 1.361(13)
O1SA C1SA 1.465(13)
C1SA C2SA 1.406(14)
C3SA C4SA 1.508(13)
O1SB C3SB 1.361(13)
O1SB C1SB 1.464(13)
C1SB C2SB 1.407(14)
C3SB C4SB 1.508(13)

loop_
_geom_torsion_atom_site_label_1
_geom_torsion_atom_site_label_2
_geom_torsion_atom_site_label_3
_geom_torsion_atom_site_label_4
_geom_torsion
C31 Rh1 Cl1 Zr 66.1(3)
C32 Rh1 Cl1 Zr -107.6(5)
C35 Rh1 Cl1 Zr -178.85(18)
C36 Rh1 Cl1 Zr 144.77(17)
P1 Rh1 Cl1 Zr -27.20(4)
N1 Zr Cl1 Rh1 9.8(3)
N2 Zr Cl1 Rh1 124.59(10)
Cl2 Zr Cl1 Rh1 -153.13(4)
P1 Zr Cl1 Rh1 24.04(3)
P2 Zr Cl1 Rh1 -84.44(4)
C42 Rh2 Cl2 Zr 61.3(3)
C41 Rh2 Cl2 Zr -137.3(4)
C46 Rh2 Cl2 Zr 160.78(12)
C45 Rh2 Cl2 Zr 124.56(13)
P2 Rh2 Cl2 Zr -37.37(3)
N1 Zr Cl2 Rh2 -42.53(11)
N2 Zr Cl2 Rh2 -134.25(11)
Cl1 Zr Cl2 Rh2 131.06(4)
P1 Zr Cl2 Rh2 125.81(6)
P2 Zr Cl2 Rh2 33.12(3)
C31 Rh1 P1 C11 -5.51(17)
C32 Rh1 P1 C11 -44.43(18)
C35 Rh1 P1 C11 -129.1(3)
C36 Rh1 P1 C11 82.1(10)
Cl1 Rh1 P1 C11 149.29(13)
C31 Rh1 P1 C17 113.78(18)
C32 Rh1 P1 C17 74.86(19)
C35 Rh1 P1 C17 -9.8(3)
C36 Rh1 P1 C17 -158.6(10)
Cl1 Rh1 P1 C17 -91.41(14)
C31 Rh1 P1 Zr -128.66(12)
C32 Rh1 P1 Zr -167.58(14)
C35 Rh1 P1 Zr 107.8(3)
C36 Rh1 P1 Zr -41.0(10)
Cl1 Rh1 P1 Zr 26.14(4)
N1 Zr P1 C11 30.23(16)
N2 Zr P1 C11 125.47(17)
Cl2 Zr P1 C11 -139.50(14)
Cl1 Zr P1 C11 -145.03(14)
P2 Zr P1 C11 -57.81(14)
N1 Zr P1 C17 -96.13(17)
N2 Zr P1 C17 -0.88(19)
Cl2 Zr P1 C17 94.14(16)
Cl1 Zr P1 C17 88.61(15)
P2 Zr P1 C17 175.84(15)
N1 Zr P1 Rh1 150.50(10)
N2 Zr P1 Rh1 -114.26(11)
Cl2 Zr P1 Rh1 -19.23(8)
Cl1 Zr P1 Rh1 -24.76(4)
P2 Zr P1 Rh1 62.46(4)
C42 Rh2 P2 C21 -2.57(19)
C41 Rh2 P2 C21 -42.32(19)
C46 Rh2 P2 C21 -138.0(4)
C45 Rh2 P2 C21 91.3(4)
Cl2 Rh2 P2 C21 153.89(14)
C42 Rh2 P2 C27 113.26(19)
C41 Rh2 P2 C27 73.5(2)
C46 Rh2 P2 C27 -22.1(4)
C45 Rh2 P2 C27 -152.9(4)
Cl2 Rh2 P2 C27 -90.29(15)
C42 Rh2 P2 Zr -121.02(13)
C41 Rh2 P2 Zr -160.77(13)
C46 Rh2 P2 Zr 103.6(3)
C45 Rh2 P2 Zr -27.2(4)
Cl2 Rh2 P2 Zr 35.44(3)
N1 Zr P2 C21 -37.18(15)
N2 Zr P2 C21 -132.7(2)
Cl2 Zr P2 C21 -158.48(13)
Cl1 Zr P2 C21 123.28(13)
P1 Zr P2 C21 53.75(13)
N1 Zr P2 C27 -157.73(17)
N2 Zr P2 C27 106.7(3)
Cl2 Zr P2 C27 80.97(15)
Cl1 Zr P2 C27 2.73(15)
P1 Zr P2 C27 -66.80(15)
N1 Zr P2 Rh2 87.91(9)
N2 Zr P2 Rh2 -7.6(2)
Cl2 Zr P2 Rh2 -33.39(3)
Cl1 Zr P2 Rh2 -111.64(3)
P1 Zr P2 Rh2 178.84(3)
N2 Zr N1 C5 -107.4(5)
Cl2 Zr N1 C5 168.0(5)
Cl1 Zr N1 C5 7.2(7)
P1 Zr N1 C5 -6.1(5)
P2 Zr N1 C5 102.5(5)
N2 Zr N1 C4 73.8(3)
Cl2 Zr N1 C4 -10.8(3)
Cl1 Zr N1 C4 -171.6(2)
P1 Zr N1 C4 175.0(3)
P2 Zr N1 C4 -76.3(3)
N1 Zr N2 C6 5.9(3)
Cl2 Zr N2 C6 123.8(3)
Cl1 Zr N2 C6 -156.3(3)
P1 Zr N2 C6 -86.7(3)
P2 Zr N2 C6 99.5(3)
N1 Zr N2 C7 -164.4(3)
Cl2 Zr N2 C7 -46.6(3)
Cl1 Zr N2 C7 33.3(3)
P1 Zr N2 C7 102.9(3)
P2 Zr N2 C7 -70.8(4)
C17 P1 C11 C12 174.4(3)
Rh1 P1 C11 C12 -66.7(3)
Zr P1 C11 C12 45.7(3)
C17 P1 C11 C16 -9.0(4)
Rh1 P1 C11 C16 109.9(3)
Zr P1 C11 C16 -137.7(3)
C22 O1 C12 C13 25.1(5)
C22 O1 C12 C11 -156.6(3)
C16 C11 C12 C13 -5.2(5)
P1 C11 C12 C13 171.7(3)
C16 C11 C12 O1 176.5(3)
P1 C11 C12 O1 -6.6(4)
O1 C12 C13 C14 -176.9(3)
C11 C12 C13 C14 4.8(6)
O1 C12 C13 C1 8.2(5)
C11 C12 C13 C1 -170.0(3)
C23 C1 C13 C12 -37.9(5)
C3 C1 C13 C12 -162.2(4)
C2 C1 C13 C12 77.4(4)
C23 C1 C13 C14 147.6(4)
C3 C1 C13 C14 23.3(6)
C2 C1 C13 C14 -97.1(5)
C12 C13 C14 C15 -0.7(6)
C1 C13 C14 C15 173.9(4)
C13 C14 C15 C16 -2.8(6)
C14 C15 C16 C11 2.3(6)
C12 C11 C16 C15 1.5(6)
P1 C11 C16 C15 -175.1(3)
C11 P1 C17 C20 -178.9(3)
Rh1 P1 C17 C20 59.2(3)
Zr P1 C17 C20 -48.3(3)
C11 P1 C17 C19 -60.7(3)
Rh1 P1 C17 C19 177.4(2)
Zr P1 C17 C19 69.8(3)
C11 P1 C17 C18 64.4(3)
Rh1 P1 C17 C18 -57.5(3)
Zr P1 C17 C18 -165.1(3)
C27 P2 C21 C26 -85.3(3)
Rh2 P2 C21 C26 34.8(4)
Zr P2 C21 C26 142.2(3)
C27 P2 C21 C22 91.1(3)
Rh2 P2 C21 C22 -148.8(3)
Zr P2 C21 C22 -41.4(3)
C12 O1 C22 C23 -24.2(5)
C12 O1 C22 C21 158.1(3)
C26 C21 C22 O1 -178.8(3)
P2 C21 C22 O1 4.6(5)
C26 C21 C22 C23 3.5(6)
P2 C21 C22 C23 -173.1(3)
O1 C22 C23 C24 177.2(3)
C21 C22 C23 C24 -5.1(6)
O1 C22 C23 C1 -9.7(5)
C21 C22 C23 C1 168.0(3)
C13 C1 C23 C24 -148.5(4)
C3 C1 C23 C24 -24.0(6)
C2 C1 C23 C24 95.6(5)
C13 C1 C23 C22 38.7(5)
C3 C1 C23 C22 163.2(4)
C2 C1 C23 C22 -77.3(5)
C22 C23 C24 C25 2.0(6)
C1 C23 C24 C25 -170.7(4)
C23 C24 C25 C26 2.6(7)
C24 C25 C26 C21 -4.3(7)
C22 C21 C26 C25 1.3(6)
P2 C21 C26 C25 177.9(3)
C21 P2 C27 C28 62.8(3)
Rh2 P2 C27 C28 -65.5(3)
Zr P2 C27 C28 -171.0(3)
C21 P2 C27 C29 -58.9(3)
Rh2 P2 C27 C29 172.8(3)
Zr P2 C27 C29 67.4(3)
C21 P2 C27 C30 -177.0(3)
Rh2 P2 C27 C30 54.7(3)
Zr P2 C27 C30 -50.8(3)
C35 Rh1 C31 C32 68.1(3)
C36 Rh1 C31 C32 100.6(3)
P1 Rh1 C31 C32 -88.2(2)
Cl1 Rh1 C31 C32 -177.6(2)
C32 Rh1 C31 C38 -120.5(4)
C35 Rh1 C31 C38 -52.4(4)
C36 Rh1 C31 C38 -19.9(3)
P1 Rh1 C31 C38 151.4(3)
Cl1 Rh1 C31 C38 61.9(5)
C38 C31 C32 C33 0.0(7)
Rh1 C31 C32 C33 -104.6(4)
C38 C31 C32 Rh1 104.6(4)
C35 Rh1 C32 C31 -111.7(3)
C36 Rh1 C32 C31 -76.0(3)
P1 Rh1 C32 C31 97.1(2)
Cl1 Rh1 C32 C31 175.8(4)
C31 Rh1 C32 C33 120.4(5)
C35 Rh1 C32 C33 8.6(4)
C36 Rh1 C32 C33 44.4(4)
P1 Rh1 C32 C33 -142.6(4)
Cl1 Rh1 C32 C33 -63.9(7)
C31 C32 C33 C34 89.2(7)
Rh1 C32 C33 C34 8.2(7)
C32 C33 C34 C35 -29.2(8)
C33 C34 C35 C36 -47.8(8)
C33 C34 C35 Rh1 34.5(7)
C31 Rh1 C35 C36 63.6(3)
C32 Rh1 C35 C36 99.5(3)
P1 Rh1 C35 C36 -172.4(2)
Cl1 Rh1 C35 C36 -93.8(3)
C31 Rh1 C35 C34 -59.0(5)
C32 Rh1 C35 C34 -23.1(5)
C36 Rh1 C35 C34 -122.6(6)
P1 Rh1 C35 C34 65.0(6)
Cl1 Rh1 C35 C34 143.6(5)
C34 C35 C36 C37 -2.5(8)
Rh1 C35 C36 C37 -102.7(5)
C34 C35 C36 Rh1 100.2(5)
C31 Rh1 C36 C35 -115.8(3)
C32 Rh1 C36 C35 -77.8(3)
P1 Rh1 C36 C35 155.2(9)
Cl1 Rh1 C36 C35 89.0(3)
C31 Rh1 C36 C37 3.9(4)
C32 Rh1 C36 C37 41.9(4)
C35 Rh1 C36 C37 119.7(5)
P1 Rh1 C36 C37 -85.1(10)
Cl1 Rh1 C36 C37 -151.3(4)
C35 C36 C37 C38 91.8(6)
Rh1 C36 C37 C38 12.4(6)
C32 C31 C38 C37 -48.7(6)
Rh1 C31 C38 C37 33.1(5)
C36 C37 C38 C31 -29.7(6)
C46 Rh2 C41 C42 -105.3(2)
C45 Rh2 C41 C42 -70.9(2)
P2 Rh2 C41 C42 94.4(2)
Cl2 Rh2 C41 C42 -168.4(3)
C42 Rh2 C41 C48 119.4(5)
C46 Rh2 C41 C48 14.1(4)
C45 Rh2 C41 C48 48.5(4)
P2 Rh2 C41 C48 -146.2(4)
Cl2 Rh2 C41 C48 -49.0(6)
C48 C41 C42 C43 1.4(7)
Rh2 C41 C42 C43 105.5(4)
C48 C41 C42 Rh2 -104.1(4)
C46 Rh2 C42 C41 72.8(2)
C45 Rh2 C42 C41 107.1(3)
P2 Rh2 C42 C41 -93.6(2)
Cl2 Rh2 C42 C41 171.9(2)
C41 Rh2 C42 C43 -119.4(5)
C46 Rh2 C42 C43 -46.6(4)
C45 Rh2 C42 C43 -12.3(4)
P2 Rh2 C42 C43 147.0(3)
Cl2 Rh2 C42 C43 52.5(5)
C41 C42 C43 C44 -71.0(7)
Rh2 C42 C43 C44 10.6(7)
C42 C43 C44 C45 0.4(9)
C43 C44 C45 C46 70.0(7)
C43 C44 C45 Rh2 -10.4(7)
C42 Rh2 C45 C46 -107.9(3)
C41 Rh2 C45 C46 -70.9(3)
P2 Rh2 C45 C46 154.6(3)
Cl2 Rh2 C45 C46 93.1(3)
C42 Rh2 C45 C44 12.3(4)
C41 Rh2 C45 C44 49.3(4)
C46 Rh2 C45 C44 120.2(5)
P2 Rh2 C45 C44 -85.3(5)
Cl2 Rh2 C45 C44 -146.7(4)
C44 C45 C46 C47 -0.3(6)
Rh2 C45 C46 C47 101.7(4)
C44 C45 C46 Rh2 -102.1(4)
C42 Rh2 C46 C45 70.2(3)
C41 Rh2 C46 C45 107.6(3)
P2 Rh2 C46 C45 -153.4(3)
Cl2 Rh2 C46 C45 -86.8(3)
C42 Rh2 C46 C47 -50.8(4)
C41 Rh2 C46 C47 -13.4(3)
C45 Rh2 C46 C47 -121.0(5)
P2 Rh2 C46 C47 85.6(5)
Cl2 Rh2 C46 C47 152.2(3)
C45 C46 C47 C48 -70.7(7)
Rh2 C46 C47 C48 10.7(7)
C46 C47 C48 C41 0.8(9)
C42 C41 C48 C47 68.0(8)
Rh2 C41 C48 C47 -12.6(8)
C3SA O1SA C1SA C2SA 166.5(14)
C1SA O1SA C3SA C4SA 157.9(13)
C3SB O1SB C1SB C2SB 146(3)
C1SB O1SB C3SB C4SB 52(3)
